data_7036646
loop_
_publ_author_name
'Beil, Andreas'
'Gilliard, Robert J.'
'Gr\"utzmacher, Hansj\"org'

_publ_section_title
;
 From the parent phosphinidene-carbene adduct NHC[double bond, length as
 m-dash]PH to cationic P4-rings and P2-cycloaddition products.
;
_journal_issue 5
_journal_name_full 'Dalton transactions (Cambridge, England : 2003)'
_journal_page_first 2044
_journal_page_last 2052
_journal_paper_doi 10.1039/c5dt03014e
_journal_volume 45
_journal_year 2016
_chemical_formula_moiety 'C33 H41 Cl N2 P2'
_chemical_formula_sum 'C33 H41 Cl N2 P2'
_chemical_formula_weight 563.07
_chemical_properties_physical 'Air-sensitive, Moisture-sensitive'
_space_group_crystal_system monoclinic
_space_group_IT_number 14
_space_group_name_Hall '-P 2yn'
_space_group_name_H-M_alt 'P 1 21/n 1'
_symmetry_space_group_name_Hall '-P 2yn'
_symmetry_space_group_name_H-M 'P 1 21/n 1'
_atom_sites_solution_hydrogens geom
_atom_sites_solution_primary direct
_audit_creation_date 2015-07-14
_audit_creation_method
;
Olex2 1.2
(compiled 2015.01.26 svn.r3150 for OlexSys, GUI svn.r4998)
;
_audit_update_record
;
2015-07-28 deposited with the CCDC.
2015-09-14 downloaded from the CCDC.
;
_cell_angle_alpha 90
_cell_angle_beta 93.0570(10)
_cell_angle_gamma 90
_cell_formula_units_Z 4
_cell_length_a 10.0682(3)
_cell_length_b 12.4824(3)
_cell_length_c 24.4361(6)
_cell_measurement_reflns_used 9667
_cell_measurement_temperature 102
_cell_measurement_theta_max 78.91
_cell_measurement_theta_min 3.98
_cell_volume 3066.64(14)
_computing_cell_refinement 'Bruker SAINT'
_computing_data_collection 'Bruker APEX2'
_computing_data_reduction 'Bruker SAINT'
_computing_molecular_graphics 'Olex2 (Dolomanov et al., 2009)'
_computing_publication_material 'Olex2 (Dolomanov et al., 2009)'
_computing_structure_refinement 'XL (Sheldrick, 2008)'
_computing_structure_solution 'XS (Sheldrick, 2008)'
_diffrn_ambient_temperature 102.0
_diffrn_detector 'Bruker Photon 100 area detector'
_diffrn_detector_area_resol_mean 10.24
_diffrn_detector_type 'CMOS area detector'
_diffrn_measured_fraction_theta_full 1.000
_diffrn_measured_fraction_theta_max 0.996
_diffrn_measurement_device 'kappa-stage diffractometer'
_diffrn_measurement_device_type ETH_LAC_PhotonD8_Cu
_diffrn_measurement_method '\w and \f scans'
_diffrn_radiation_monochromator 'double mirror optics'
_diffrn_radiation_probe x-ray
_diffrn_radiation_type CuK\a
_diffrn_radiation_wavelength 1.54178
_diffrn_reflns_av_R_equivalents 0.0581
_diffrn_reflns_av_unetI/netI 0.0270
_diffrn_reflns_laue_measured_fraction_full 1.000
_diffrn_reflns_laue_measured_fraction_max 0.996
_diffrn_reflns_limit_h_max 12
_diffrn_reflns_limit_h_min -12
_diffrn_reflns_limit_k_max 15
_diffrn_reflns_limit_k_min -15
_diffrn_reflns_limit_l_max 31
_diffrn_reflns_limit_l_min -31
_diffrn_reflns_number 65434
_diffrn_reflns_point_group_measured_fraction_full 1.000
_diffrn_reflns_point_group_measured_fraction_max 0.996
_diffrn_reflns_theta_full 67.679
_diffrn_reflns_theta_max 78.992
_diffrn_reflns_theta_min 3.623
_diffrn_source 'microfocus sealed X-ray tube'
_diffrn_source_type 'Incoatec I\ms'
_diffrn_standards_number 0
_exptl_absorpt_coefficient_mu 2.262
_exptl_absorpt_correction_T_max 0.8289
_exptl_absorpt_correction_T_min 0.6719
_exptl_absorpt_correction_type numerical
_exptl_absorpt_process_details
;
SADABS-2012/1 (Bruker,2012) was used for absorption correction.
wR2(int) was 0.0808 before and 0.0672 after correction.
The Ratio of minimum to maximum transmission is 0.8106.
The \l/2 correction factor is 0.0015.
;
_exptl_crystal_colour 'clear yellow'
_exptl_crystal_colour_lustre clear
_exptl_crystal_colour_primary yellow
_exptl_crystal_density_diffrn 1.220
_exptl_crystal_description block
_exptl_crystal_F_000 1200
_exptl_crystal_recrystallization_method 'Re-crystallisation from solvent: hexane'
_exptl_crystal_size_max 0.19
_exptl_crystal_size_mid 0.164
_exptl_crystal_size_min 0.097
_refine_diff_density_max 0.527
_refine_diff_density_min -0.355
_refine_diff_density_rms 0.062
_refine_ls_extinction_method none
_refine_ls_goodness_of_fit_ref 1.074
_refine_ls_hydrogen_treatment constr
_refine_ls_matrix_type full
_refine_ls_number_parameters 351
_refine_ls_number_reflns 6607
_refine_ls_number_restraints 0
_refine_ls_restrained_S_all 1.074
_refine_ls_R_factor_all 0.0513
_refine_ls_R_factor_gt 0.0445
_refine_ls_shift/su_max 0.001
_refine_ls_shift/su_mean 0.000
_refine_ls_structure_factor_coef Fsqd
_refine_ls_weighting_details 'w=1/[\s^2^(Fo^2^)+(0.0559P)^2^+2.8301P] where P=(Fo^2^+2Fc^2^)/3'
_refine_ls_weighting_scheme calc
_refine_ls_wR_factor_gt 0.1130
_refine_ls_wR_factor_ref 0.1175
_reflns_Friedel_coverage 0.000
_reflns_number_gt 5838
_reflns_number_total 6607
_reflns_threshold_expression 'I > 2\s(I)'
_cod_data_source_file c5dt03014e2.cif
_cod_data_source_block 2a
_cod_depositor_comments 'Adding full bibliography for 7036646--7036654.cif.'
_cod_database_code 7036646
_shelx_space_group_comment
;
The symmetry employed for this shelxl refinement is uniquely defined
by the following loop, which should always be used as a source of
symmetry information in preference to the above space-group names.
They are only intended as comments.
;
_olex2_refinement_description
;
1. Others
 Fixed Uiso: H2(0.021) H3(0.022) H22(0.025) H6(0.026) H8(0.025) H10(0.024)
 H13(0.023) H29(0.026) H18(0.028) H7(0.029) H33(0.03) H25(0.028) H30(0.028)
 H23A(0.041) H23B(0.041) H23C(0.041) H20(0.03) H11A(0.04) H11B(0.04) H11C(0.04)
 H19(0.032) H31(0.032) H12A(0.043) H12B(0.043) H12C(0.043) H26A(0.046)
 H26B(0.046) H26C(0.046) H24A(0.046) H24B(0.046) H24C(0.046) H32(0.037)
 H27A(0.054) H27B(0.054) H27C(0.054) H15A(0.074) H15B(0.074) H15C(0.074)
 H14A(0.074) H14B(0.074) H14C(0.074)
 Fixed X: H2(1.0793) H3(1.1604) H22(1.0664) H6(0.6777) H8(0.7664) H10(0.8041)
 H13(0.8893) H29(0.4396) H18(1.0881) H7(0.6748) H33(0.4414) H25(0.8488)
 H30(0.2985) H23A(0.9665) H23B(0.9883) H23C(0.8775) H20(0.9309) H11A(0.6192)
 H11B(0.6472) H11C(0.5747) H19(1.029) H31(0.2316) H12A(0.9701) H12B(0.8869)
 H12C(0.8593) H26A(0.6763) H26B(0.6749) H26C(0.7353) H24A(1.2738) H24B(1.2288)
 H24C(1.2118) H32(0.3019) H27A(0.9555) H27B(0.8898) H27C(1.0263) H15A(1.0422)
 H15B(1.0766) H15C(1.0846) H14A(0.7232) H14B(0.855) H14C(0.8255)
 Fixed Y: H2(0.1629) H3(0.3267) H22(0.2502) H6(-0.0469) H8(-0.1343)
 H10(0.2218) H13(0.1193) H29(0.3668) H18(0.4962) H7(-0.1738) H33(0.4115)
 H25(0.4687) H30(0.5134) H23A(0.3182) H23B(0.1958) H23C(0.2665) H20(0.6849)
 H11A(0.0943) H11B(0.2192) H11C(0.1797) H19(0.6651) H31(0.6122) H12A(0.1113)
 H12B(0.1685) H12C(0.0456) H26A(0.546) H26B(0.5939) H26C(0.6629) H24A(0.3225)
 H24B(0.2258) H24C(0.3469) H32(0.5597) H27A(0.6802) H27B(0.6141) H27C(0.574)
 H15A(-0.0723) H15B(0.0263) H15C(0.0407) H14A(0.0088) H14B(0.0136) H14C(-0.0894)
 Fixed Z: H2(0.5555) H3(0.6031) H22(0.7148) H6(0.4843) H8(0.6411) H10(0.4978)
 H13(0.6871) H29(0.6834) H18(0.7916) H7(0.5541) H33(0.5194) H25(0.5767)
 H30(0.6904) H23A(0.8169) H23B(0.8001) H23C(0.7675) H20(0.6707) H11A(0.4324)
 H11B(0.4236) H11C(0.4768) H19(0.7585) H31(0.6123) H12A(0.4622) H12B(0.4128)
 H12C(0.4269) H26A(0.6261) H26B(0.5653) H26C(0.6159) H24A(0.7481) H24B(0.7859)
 H24C(0.8058) H32(0.5266) H27A(0.5693) H27B(0.5186) H27C(0.5484) H15A(0.6814)
 H15B(0.7216) H15C(0.6568) H14A(0.723) H14B(0.7625) H14C(0.7248)
;
_shelx_shelxl_version_number 2014/7
_olex2_submission_special_instructions 'No special instructions were received'

loop_
_space_group_symop_operation_xyz
'x, y, z'
'-x+1/2, y+1/2, -z+1/2'
'-x, -y, -z'
'x-1/2, -y-1/2, z-1/2'

loop_
_atom_site_label
_atom_site_type_symbol
_atom_site_fract_x
_atom_site_fract_y
_atom_site_fract_z
_atom_site_U_iso_or_equiv
_atom_site_adp_type
_atom_site_occupancy
_atom_site_site_symmetry_order
_atom_site_calc_flag
_atom_site_refinement_flags_posn
P2 P 0.57758(5) 0.26734(4) 0.59012(2) 0.01744(12) Uani 1 1 d .
Cl1 Cl 0.45047(5) 0.13623(4) 0.61249(2) 0.02770(13) Uani 1 1 d .
P1 P 0.70958(5) 0.30124(4) 0.65871(2) 0.01815(12) Uani 1 1 d .
N2 N 0.96969(15) 0.33562(12) 0.63317(6) 0.0155(3) Uani 1 1 d .
N1 N 0.89852(15) 0.19155(12) 0.59203(6) 0.0144(3) Uani 1 1 d .
C16 C 0.97886(18) 0.42787(15) 0.66910(7) 0.0167(3) Uani 1 1 d .
C1 C 0.86072(17) 0.27163(14) 0.62542(7) 0.0150(3) Uani 1 1 d .
C2 C 1.02993(18) 0.20722(15) 0.57862(7) 0.0176(4) Uani 1 1 d .
H2 H 1.0793 0.1629 0.5555 0.021 Uiso 1 1 calc R
C4 C 0.82891(17) 0.09129(14) 0.58168(7) 0.0149(3) Uani 1 1 d .
C3 C 1.07404(18) 0.29634(15) 0.60436(7) 0.0183(4) Uani 1 1 d .
H3 H 1.1604 0.3267 0.6031 0.022 Uiso 1 1 calc R
C5 C 0.77346(18) 0.07043(14) 0.52882(7) 0.0171(3) Uani 1 1 d .
C17 C 1.03422(18) 0.41263(15) 0.72243(7) 0.0182(4) Uani 1 1 d .
C21 C 0.93585(19) 0.52740(15) 0.64885(8) 0.0198(4) Uani 1 1 d .
C28 C 0.45607(18) 0.37439(15) 0.60051(8) 0.0182(4) Uani 1 1 d .
C22 C 1.06915(19) 0.30257(16) 0.74576(7) 0.0207(4) Uani 1 1 d .
H22 H 1.0664 0.2502 0.7148 0.025 Uiso 1 1 calc R
C6 C 0.71605(19) -0.02997(15) 0.51965(8) 0.0216(4) Uani 1 1 d .
H6 H 0.6777 -0.0469 0.4843 0.026 Uiso 1 1 calc R
C9 C 0.82807(18) 0.01678(15) 0.62464(7) 0.0175(4) Uani 1 1 d .
C8 C 0.76905(19) -0.08193(15) 0.61297(8) 0.0208(4) Uani 1 1 d .
H8 H 0.7664 -0.1343 0.6411 0.025 Uiso 1 1 calc R
C10 C 0.77794(19) 0.15034(15) 0.48210(7) 0.0196(4) Uani 1 1 d .
H10 H 0.8041 0.2218 0.4978 0.024 Uiso 1 1 calc R
C13 C 0.89177(19) 0.04002(15) 0.68146(7) 0.0190(4) Uani 1 1 d .
H13 H 0.8893 0.1193 0.6871 0.023 Uiso 1 1 calc R
C29 C 0.41190(19) 0.40584(16) 0.65143(8) 0.0215(4) Uani 1 1 d .
H29 H 0.4396 0.3668 0.6834 0.026 Uiso 1 1 calc R
C18 C 1.0509(2) 0.50341(16) 0.75524(8) 0.0234(4) Uani 1 1 d .
H18 H 1.0881 0.4962 0.7916 0.028 Uiso 1 1 calc R
C7 C 0.7140(2) -0.10567(15) 0.56117(8) 0.0239(4) Uani 1 1 d .
H7 H 0.6748 -0.1738 0.5541 0.029 Uiso 1 1 calc R
C33 C 0.4134(2) 0.43236(17) 0.55438(8) 0.0248(4) Uani 1 1 d .
H33 H 0.4414 0.4115 0.5194 0.030 Uiso 1 1 calc R
C25 C 0.8624(2) 0.54140(16) 0.59324(8) 0.0235(4) Uani 1 1 d .
H25 H 0.8488 0.4687 0.5767 0.028 Uiso 1 1 calc R
C30 C 0.32833(19) 0.49320(17) 0.65567(8) 0.0235(4) Uani 1 1 d .
H30 H 0.2985 0.5134 0.6904 0.028 Uiso 1 1 calc R
C23 C 0.9661(2) 0.26758(18) 0.78622(9) 0.0274(4) Uani 1 1 d .
H23A H 0.9665 0.3182 0.8169 0.041 Uiso 1 1 calc GR
H23B H 0.9883 0.1958 0.8001 0.041 Uiso 1 1 calc GR
H23C H 0.8775 0.2665 0.7675 0.041 Uiso 1 1 calc GR
C20 C 0.9567(2) 0.61561(16) 0.68338(8) 0.0251(4) Uani 1 1 d .
H20 H 0.9309 0.6849 0.6707 0.030 Uiso 1 1 calc R
C11 C 0.6425(2) 0.16193(17) 0.45092(8) 0.0263(4) Uani 1 1 d .
H11A H 0.6192 0.0943 0.4324 0.040 Uiso 1 1 calc GR
H11B H 0.6472 0.2192 0.4236 0.040 Uiso 1 1 calc GR
H11C H 0.5747 0.1797 0.4768 0.040 Uiso 1 1 calc GR
C19 C 1.0144(2) 0.60395(17) 0.73583(9) 0.0266(4) Uani 1 1 d .
H19 H 1.0290 0.6651 0.7585 0.032 Uiso 1 1 calc R
C31 C 0.2878(2) 0.55156(17) 0.60929(9) 0.0268(4) Uani 1 1 d .
H31 H 0.2316 0.6122 0.6123 0.032 Uiso 1 1 calc R
C12 C 0.8831(2) 0.11581(18) 0.44240(8) 0.0284(4) Uani 1 1 d .
H12A H 0.9701 0.1113 0.4622 0.043 Uiso 1 1 calc GR
H12B H 0.8869 0.1685 0.4128 0.043 Uiso 1 1 calc GR
H12C H 0.8593 0.0456 0.4269 0.043 Uiso 1 1 calc GR
C26 C 0.7248(2) 0.59049(18) 0.60083(9) 0.0303(5) Uani 1 1 d .
H26A H 0.6763 0.5460 0.6261 0.046 Uiso 1 1 calc GR
H26B H 0.6749 0.5939 0.5653 0.046 Uiso 1 1 calc GR
H26C H 0.7353 0.6629 0.6159 0.046 Uiso 1 1 calc GR
C24 C 1.2084(2) 0.29913(19) 0.77392(9) 0.0310(5) Uani 1 1 d .
H24A H 1.2738 0.3225 0.7481 0.046 Uiso 1 1 calc GR
H24B H 1.2288 0.2258 0.7859 0.046 Uiso 1 1 calc GR
H24C H 1.2118 0.3469 0.8058 0.046 Uiso 1 1 calc GR
C32 C 0.3300(2) 0.52064(18) 0.55857(9) 0.0305(5) Uani 1 1 d .
H32 H 0.3019 0.5597 0.5266 0.037 Uiso 1 1 calc R
C27 C 0.9405(3) 0.6084(2) 0.55387(9) 0.0361(5) Uani 1 1 d .
H27A H 0.9555 0.6802 0.5693 0.054 Uiso 1 1 calc GR
H27B H 0.8898 0.6141 0.5186 0.054 Uiso 1 1 calc GR
H27C H 1.0263 0.5740 0.5484 0.054 Uiso 1 1 calc GR
C15 C 1.0366(3) 0.0056(3) 0.68569(10) 0.0493(8) Uani 1 1 d .
H15A H 1.0422 -0.0723 0.6814 0.074 Uiso 1 1 calc GR
H15B H 1.0766 0.0263 0.7216 0.074 Uiso 1 1 calc GR
H15C H 1.0846 0.0407 0.6568 0.074 Uiso 1 1 calc GR
C14 C 0.8173(3) -0.0113(3) 0.72698(9) 0.0495(7) Uani 1 1 d .
H14A H 0.7232 0.0088 0.7230 0.074 Uiso 1 1 calc GR
H14B H 0.8550 0.0136 0.7625 0.074 Uiso 1 1 calc GR
H14C H 0.8255 -0.0894 0.7248 0.074 Uiso 1 1 calc GR

loop_
_atom_site_aniso_label
_atom_site_aniso_U_11
_atom_site_aniso_U_22
_atom_site_aniso_U_33
_atom_site_aniso_U_23
_atom_site_aniso_U_13
_atom_site_aniso_U_12
P2 0.0194(2) 0.0202(2) 0.0125(2) -0.00060(16) -0.00162(16) 0.00069(17)
Cl1 0.0323(3) 0.0235(2) 0.0266(2) -0.00227(18) -0.00449(19) -0.01023(19)
P1 0.0171(2) 0.0209(2) 0.0162(2) -0.00547(17) -0.00149(16) 0.00069(17)
N2 0.0187(7) 0.0137(7) 0.0138(7) 0.0000(6) -0.0015(5) -0.0018(6)
N1 0.0185(7) 0.0139(7) 0.0106(6) -0.0011(5) -0.0006(5) -0.0004(6)
C16 0.0183(8) 0.0155(8) 0.0161(8) -0.0031(7) -0.0009(6) -0.0032(7)
C1 0.0188(8) 0.0149(8) 0.0110(7) -0.0002(6) -0.0031(6) -0.0002(7)
C2 0.0199(9) 0.0186(9) 0.0146(8) -0.0011(7) 0.0023(7) -0.0011(7)
C4 0.0176(8) 0.0118(8) 0.0151(8) -0.0025(6) -0.0003(6) -0.0004(6)
C3 0.0190(9) 0.0196(9) 0.0162(8) -0.0006(7) 0.0008(7) -0.0036(7)
C5 0.0203(8) 0.0146(8) 0.0161(8) -0.0020(7) -0.0015(7) 0.0005(7)
C17 0.0178(8) 0.0193(9) 0.0174(8) -0.0011(7) -0.0010(7) -0.0012(7)
C21 0.0233(9) 0.0173(9) 0.0184(9) -0.0008(7) -0.0021(7) -0.0019(7)
C28 0.0163(8) 0.0189(9) 0.0190(9) -0.0003(7) -0.0019(7) -0.0016(7)
C22 0.0246(9) 0.0215(9) 0.0156(8) -0.0010(7) -0.0024(7) 0.0005(7)
C6 0.0247(9) 0.0192(9) 0.0202(9) -0.0040(7) -0.0061(7) -0.0015(7)
C9 0.0183(8) 0.0184(9) 0.0158(8) -0.0006(7) 0.0003(7) 0.0015(7)
C8 0.0245(9) 0.0152(9) 0.0226(9) 0.0042(7) 0.0004(7) -0.0007(7)
C10 0.0281(10) 0.0172(9) 0.0132(8) -0.0017(7) -0.0028(7) -0.0015(7)
C13 0.0259(9) 0.0169(9) 0.0140(8) 0.0011(7) -0.0014(7) 0.0007(7)
C29 0.0199(9) 0.0274(10) 0.0168(9) 0.0014(7) -0.0012(7) 0.0005(7)
C18 0.0267(10) 0.0260(10) 0.0168(9) -0.0060(7) -0.0050(7) -0.0021(8)
C7 0.0257(10) 0.0145(9) 0.0309(10) -0.0016(8) -0.0046(8) -0.0042(7)
C33 0.0263(10) 0.0311(11) 0.0168(9) 0.0030(8) -0.0001(7) 0.0017(8)
C25 0.0329(10) 0.0169(9) 0.0199(9) 0.0014(7) -0.0076(8) -0.0022(8)
C30 0.0195(9) 0.0264(10) 0.0247(10) -0.0067(8) 0.0002(7) -0.0011(8)
C23 0.0268(10) 0.0284(11) 0.0268(10) 0.0059(8) -0.0003(8) -0.0007(8)
C20 0.0325(11) 0.0157(9) 0.0264(10) -0.0027(8) -0.0035(8) -0.0013(8)
C11 0.0343(11) 0.0245(10) 0.0191(9) -0.0008(8) -0.0096(8) 0.0015(8)
C19 0.0327(11) 0.0211(10) 0.0255(10) -0.0097(8) -0.0036(8) -0.0029(8)
C31 0.0227(10) 0.0217(10) 0.0356(11) -0.0006(8) -0.0031(8) 0.0009(8)
C12 0.0379(12) 0.0290(11) 0.0186(9) -0.0010(8) 0.0037(8) 0.0011(9)
C26 0.0347(11) 0.0253(11) 0.0298(11) 0.0019(9) -0.0096(9) 0.0002(9)
C24 0.0239(10) 0.0347(12) 0.0339(11) 0.0105(9) -0.0026(8) 0.0021(9)
C32 0.0318(11) 0.0311(11) 0.0280(11) 0.0094(9) -0.0030(9) 0.0050(9)
C27 0.0409(13) 0.0405(13) 0.0261(11) 0.0094(10) -0.0049(9) -0.0072(10)
C15 0.0359(13) 0.089(2) 0.0219(11) -0.0176(12) -0.0115(9) 0.0213(14)
C14 0.0571(16) 0.074(2) 0.0178(10) 0.0013(11) 0.0051(10) -0.0283(15)

loop_
_atom_type_symbol
_atom_type_description
_atom_type_scat_dispersion_real
_atom_type_scat_dispersion_imag
_atom_type_scat_source
C C 0.0181 0.0091 'International Tables Vol C Tables 4.2.6.8 and 6.1.1.4'
H H 0.0000 0.0000 'International Tables Vol C Tables 4.2.6.8 and 6.1.1.4'
N N 0.0311 0.0180 'International Tables Vol C Tables 4.2.6.8 and 6.1.1.4'
P P 0.2955 0.4335 'International Tables Vol C Tables 4.2.6.8 and 6.1.1.4'
Cl Cl 0.3639 0.7018 'International Tables Vol C Tables 4.2.6.8 and 6.1.1.4'

loop_
_geom_angle_atom_site_label_1
_geom_angle_atom_site_label_2
_geom_angle_atom_site_label_3
_geom_angle
P1 P2 Cl1 107.72(3)
C28 P2 Cl1 96.19(6)
C28 P2 P1 97.99(6)
C1 P1 P2 96.35(6)
C1 N2 C16 125.13(15)
C1 N2 C3 110.42(15)
C3 N2 C16 124.34(15)
C1 N1 C2 109.76(15)
C1 N1 C4 126.30(15)
C2 N1 C4 122.42(15)
C17 C16 N2 117.69(16)
C21 C16 N2 118.93(15)
C21 C16 C17 123.36(17)
N2 C1 P1 120.69(13)
N1 C1 P1 133.87(14)
N1 C1 N2 105.41(15)
N1 C2 H2 126.2
C3 C2 N1 107.50(16)
C3 C2 H2 126.2
C5 C4 N1 119.03(15)
C9 C4 N1 117.63(15)
C9 C4 C5 123.21(16)
N2 C3 H3 126.5
C2 C3 N2 106.90(16)
C2 C3 H3 126.5
C4 C5 C10 122.93(16)
C6 C5 C4 117.13(17)
C6 C5 C10 119.91(16)
C16 C17 C22 122.90(16)
C18 C17 C16 117.01(17)
C18 C17 C22 120.02(16)
C16 C21 C25 123.01(16)
C20 C21 C16 116.95(17)
C20 C21 C25 119.95(17)
C29 C28 P2 124.89(14)
C33 C28 P2 116.50(15)
C33 C28 C29 118.45(18)
C17 C22 H22 108.1
C17 C22 C23 110.34(16)
C17 C22 C24 112.46(17)
C23 C22 H22 108.1
C24 C22 H22 108.1
C24 C22 C23 109.73(16)
C5 C6 H6 119.4
C7 C6 C5 121.15(17)
C7 C6 H6 119.4
C4 C9 C13 122.41(16)
C8 C9 C4 116.95(16)
C8 C9 C13 120.62(16)
C9 C8 H8 119.3
C7 C8 C9 121.49(17)
C7 C8 H8 119.3
C5 C10 H10 108.4
C5 C10 C11 111.99(16)
C5 C10 C12 109.86(16)
C11 C10 H10 108.4
C11 C10 C12 109.71(16)
C12 C10 H10 108.4
C9 C13 H13 107.5
C15 C13 C9 111.33(16)
C15 C13 H13 107.5
C14 C13 C9 112.76(17)
C14 C13 H13 107.5
C14 C13 C15 110.0(2)
C28 C29 H29 119.7
C30 C29 C28 120.69(18)
C30 C29 H29 119.7
C17 C18 H18 119.4
C19 C18 C17 121.23(18)
C19 C18 H18 119.4
C6 C7 H7 120.0
C8 C7 C6 120.07(18)
C8 C7 H7 120.0
C28 C33 H33 119.5
C28 C33 C32 120.97(19)
C32 C33 H33 119.5
C21 C25 H25 107.8
C21 C25 C26 109.68(17)
C21 C25 C27 112.57(17)
C26 C25 H25 107.8
C27 C25 H25 107.8
C27 C25 C26 110.87(18)
C29 C30 H30 119.8
C29 C30 C31 120.33(19)
C31 C30 H30 119.8
C22 C23 H23A 109.5
C22 C23 H23B 109.5
C22 C23 H23C 109.5
H23A C23 H23B 109.5
H23A C23 H23C 109.5
H23B C23 H23C 109.5
C21 C20 H20 119.4
C19 C20 C21 121.20(19)
C19 C20 H20 119.4
C10 C11 H11A 109.5
C10 C11 H11B 109.5
C10 C11 H11C 109.5
H11A C11 H11B 109.5
H11A C11 H11C 109.5
H11B C11 H11C 109.5
C18 C19 C20 120.16(18)
C18 C19 H19 119.9
C20 C19 H19 119.9
C30 C31 H31 120.2
C32 C31 C30 119.51(19)
C32 C31 H31 120.2
C10 C12 H12A 109.5
C10 C12 H12B 109.5
C10 C12 H12C 109.5
H12A C12 H12B 109.5
H12A C12 H12C 109.5
H12B C12 H12C 109.5
C25 C26 H26A 109.5
C25 C26 H26B 109.5
C25 C26 H26C 109.5
H26A C26 H26B 109.5
H26A C26 H26C 109.5
H26B C26 H26C 109.5
C22 C24 H24A 109.5
C22 C24 H24B 109.5
C22 C24 H24C 109.5
H24A C24 H24B 109.5
H24A C24 H24C 109.5
H24B C24 H24C 109.5
C33 C32 H32 120.0
C31 C32 C33 120.04(19)
C31 C32 H32 120.0
C25 C27 H27A 109.5
C25 C27 H27B 109.5
C25 C27 H27C 109.5
H27A C27 H27B 109.5
H27A C27 H27C 109.5
H27B C27 H27C 109.5
C13 C15 H15A 109.5
C13 C15 H15B 109.5
C13 C15 H15C 109.5
H15A C15 H15B 109.5
H15A C15 H15C 109.5
H15B C15 H15C 109.5
C13 C14 H14A 109.5
C13 C14 H14B 109.5
C13 C14 H14C 109.5
H14A C14 H14B 109.5
H14A C14 H14C 109.5
H14B C14 H14C 109.5

loop_
_geom_bond_atom_site_label_1
_geom_bond_atom_site_label_2
_geom_bond_distance
P2 Cl1 2.1656(7)
P2 P1 2.1254(6)
P2 C28 1.8384(19)
P1 C1 1.8017(18)
N2 C16 1.448(2)
N2 C1 1.362(2)
N2 C3 1.385(2)
N1 C1 1.358(2)
N1 C2 1.394(2)
N1 C4 1.450(2)
C16 C17 1.403(2)
C16 C21 1.398(3)
C2 H2 0.9500
C2 C3 1.342(3)
C4 C5 1.404(2)
C4 C9 1.403(2)
C3 H3 0.9500
C5 C6 1.393(3)
C5 C10 1.518(3)
C17 C22 1.521(3)
C17 C18 1.393(3)
C21 C25 1.522(3)
C21 C20 1.396(3)
C28 C29 1.400(3)
C28 C33 1.388(3)
C22 H22 1.0000
C22 C23 1.535(3)
C22 C24 1.529(3)
C6 H6 0.9500
C6 C7 1.387(3)
C9 C8 1.391(3)
C9 C13 1.526(2)
C8 H8 0.9500
C8 C7 1.387(3)
C10 H10 1.0000
C10 C11 1.533(3)
C10 C12 1.535(3)
C13 H13 1.0000
C13 C15 1.519(3)
C13 C14 1.516(3)
C29 H29 0.9500
C29 C30 1.385(3)
C18 H18 0.9500
C18 C19 1.384(3)
C7 H7 0.9500
C33 H33 0.9500
C33 C32 1.392(3)
C25 H25 1.0000
C25 C26 1.535(3)
C25 C27 1.525(3)
C30 H30 0.9500
C30 C31 1.390(3)
C23 H23A 0.9800
C23 H23B 0.9800
C23 H23C 0.9800
C20 H20 0.9500
C20 C19 1.387(3)
C11 H11A 0.9800
C11 H11B 0.9800
C11 H11C 0.9800
C19 H19 0.9500
C31 H31 0.9500
C31 C32 1.386(3)
C12 H12A 0.9800
C12 H12B 0.9800
C12 H12C 0.9800
C26 H26A 0.9800
C26 H26B 0.9800
C26 H26C 0.9800
C24 H24A 0.9800
C24 H24B 0.9800
C24 H24C 0.9800
C32 H32 0.9500
C27 H27A 0.9800
C27 H27B 0.9800
C27 H27C 0.9800
C15 H15A 0.9800
C15 H15B 0.9800
C15 H15C 0.9800
C14 H14A 0.9800
C14 H14B 0.9800
C14 H14C 0.9800
